data_7710568
loop_
_publ_author_name
'Dunes&#x0326;, Gabriel'
'Soran, Albert'
'Silvestru, Cristian'

_publ_section_title
;
 Organopnictogen(III) bis(arylthiolates) containing NCN-aryl pincer
 ligands: from synthesis and characterization to reactivity
;
_journal_name_full 'Dalton Transactions'
_journal_paper_doi 10.1039/D2DT01436J
_journal_year 2022
_chemical_formula_moiety 'C16 H23 Bi I2 N2 O2'
_chemical_formula_sum 'C16 H23 Bi I2 N2 O2'
_chemical_formula_weight 738.14
_chemical_name_common DG173
_space_group_crystal_system triclinic
_space_group_IT_number 2
_space_group_name_Hall '-P 1'
_space_group_name_H-M_alt 'P -1'
_atom_sites_solution_hydrogens geom
_atom_sites_solution_primary dual
_atom_sites_solution_secondary difmap
_audit_update_record
;
2022-06-01 deposited with the CCDC.	2022-06-07 downloaded from the CCDC.
;
_cell_angle_alpha 100.7360(10)
_cell_angle_beta 91.0790(10)
_cell_angle_gamma 106.0340(10)
_cell_formula_units_Z 4
_cell_length_a 10.9293(4)
_cell_length_b 13.7803(6)
_cell_length_c 13.8198(5)
_cell_measurement_reflns_used 4640
_cell_measurement_temperature 100.(2)
_cell_measurement_theta_max 26.3591
_cell_measurement_theta_min 2.5023
_cell_volume 1959.95(13)
_computing_cell_refinement 'SAINT V8.40B (Bruker AXS LLC, 2019)'
_computing_data_collection 'Bruker APEX4 2021.10-0'
_computing_data_reduction 'SAINT V8.40B (Bruker AXS LLC, 2019)'
_computing_molecular_graphics 'shelXle (C.B. Huebschle, rev 1328)'
_computing_publication_material 'Bruker APEX4 2021.10-0'
_computing_structure_refinement 'SHELXL-2019/1 (Sheldrick, 2019)'
_computing_structure_solution 'XT, VERSION 2018/2'
_diffrn_ambient_temperature 100.(2)
_diffrn_detector_area_resol_mean 7.3910
_diffrn_measured_fraction_theta_full 1.000
_diffrn_measured_fraction_theta_max 1.000
_diffrn_measurement_device_type 'Bruker D8 Venture'
_diffrn_measurement_method '\f and \w scans'
_diffrn_radiation_monochromator 'multilayer optics'
_diffrn_radiation_probe x-ray
_diffrn_radiation_type 'Mo K\a'
_diffrn_radiation_wavelength 0.71073
_diffrn_reflns_av_R_equivalents 0.0352
_diffrn_reflns_av_unetI/netI 0.0220
_diffrn_reflns_limit_h_max 12
_diffrn_reflns_limit_h_min -12
_diffrn_reflns_limit_k_max 16
_diffrn_reflns_limit_k_min -16
_diffrn_reflns_limit_l_max 15
_diffrn_reflns_limit_l_min -16
_diffrn_reflns_number 51306
_diffrn_reflns_theta_full 25.00
_diffrn_reflns_theta_max 25.00
_diffrn_reflns_theta_min 1.94
_diffrn_source 'Incoatec Mo--I\mS 3.0 microfocus source'
_diffrn_source_current 1.4
_diffrn_source_power 0.07
_diffrn_source_voltage 50
_exptl_absorpt_coefficient_mu 12.156
_exptl_absorpt_correction_T_max 0.37
_exptl_absorpt_correction_T_min 0.18
_exptl_absorpt_correction_type multi-scan
_exptl_absorpt_process_details
;
Krause, L., Herbst-Irmer, R., Sheldrick, G. M., Stalke, D. (2015).
"Comparison of silver and molybdenum microfocus X-ray sources for
single-crystal structure determination"
J. Appl. Cryst. 48, 3-10.
doi:10.1107/S1600576714022985
;
_exptl_crystal_colour 'clear light yellow'
_exptl_crystal_density_diffrn 2.502
_exptl_crystal_density_method 'not measured'
_exptl_crystal_description block
_exptl_crystal_F_000 1352
_exptl_crystal_size_max 0.150
_exptl_crystal_size_mid 0.106
_exptl_crystal_size_min 0.102
_refine_diff_density_max 1.082
_refine_diff_density_min -1.928
_refine_ls_extinction_method none
_refine_ls_goodness_of_fit_ref 1.119
_refine_ls_hydrogen_treatment constr
_refine_ls_matrix_type full
_refine_ls_number_parameters 418
_refine_ls_number_reflns 6891
_refine_ls_number_restraints 0
_refine_ls_restrained_S_all 1.119
_refine_ls_R_factor_all 0.0193
_refine_ls_R_factor_gt 0.0192
_refine_ls_shift/su_max 0.002
_refine_ls_shift/su_mean 0.000
_refine_ls_structure_factor_coef Fsqd
_refine_ls_weighting_details 'w=1/[\s^2^(Fo^2^)+11.8325P] where P=(Fo^2^+2Fc^2^)/3'
_refine_ls_weighting_scheme calc
_refine_ls_wR_factor_gt 0.0474
_refine_ls_wR_factor_ref 0.0475
_reflns_Friedel_coverage 0.000
_reflns_number_gt 6849
_reflns_number_total 6891
_reflns_threshold_expression 'I > 2\s(I)'
_cod_data_source_file d2dt01436j2.cif
_cod_data_source_block compound_17_CCDC_2156666
_cod_depositor_comments
;
The following automatic conversions were performed:

data item '_exptl_absorpt_correction_type' value 'Multi-Scan' was
changed to 'multi-scan' in accordance with the
/home/data/users/saulius/crontab/automatic-downloads/rss-feeds/RSC/lib/dictionaries/cif_core.dic
dictionary named 'cif_core.dic' version 2.4.2 last updated on
2011-04-26.

Automatic conversion script
Id: cif_fix_values 7556 2019-12-06 15:28:31Z antanas 
;
_cod_database_code 7710568

loop_
_space_group_symop_operation_xyz
'x, y, z'
'-x, -y, -z'

loop_
_atom_site_type_symbol
_atom_site_label
_atom_site_fract_x
_atom_site_fract_y
_atom_site_fract_z
_atom_site_U_iso_or_equiv
_atom_site_adp_type
_atom_site_calc_flag
_atom_site_refinement_flags_adp
_atom_site_refinement_flags_occupancy
_atom_site_refinement_flags_posn
_atom_site_occupancy
_atom_site_disorder_assembly
_atom_site_disorder_group
Bi Bi1 0.45824(2) 0.29400(2) 0.40321(2) 0.01093(5) Uani d . . . 1 . .
Bi Bi2 0.98073(2) 0.31402(2) 0.91728(2) 0.01301(5) Uani d . . . 1 . .
I I1 0.53272(3) 0.50542(2) 0.33483(2) 0.01830(7) Uani d . . . 1 . .
I I2 0.38478(3) 0.09526(2) 0.47600(2) 0.02253(8) Uani d . . . 1 . .
I I3 1.02175(3) 0.47215(3) 0.78478(3) 0.02503(8) Uani d . . . 1 . .
I I4 0.92739(3) 0.16142(2) 1.05946(2) 0.02085(7) Uani d . . . 1 . .
O O1 0.1105(3) 0.3952(3) 0.4693(3) 0.0218(7) Uani d . . . 1 . .
O O2 0.8437(3) 0.2461(3) 0.4894(2) 0.0193(7) Uani d . . . 1 . .
O O3 0.4956(3) 0.1512(3) 0.8034(3) 0.0259(8) Uani d . . . 1 . .
O O4 1.3739(3) 0.5238(3) 1.0420(3) 0.0224(7) Uani d . . . 1 . .
N N1 0.2161(4) 0.2441(3) 0.3550(3) 0.0151(8) Uani d . . . 1 . .
N N2 0.6770(4) 0.2749(3) 0.3392(3) 0.0158(8) Uani d . . . 1 . .
N N3 0.7728(4) 0.2238(3) 0.8075(3) 0.0173(8) Uani d . . . 1 . .
N N4 1.2200(4) 0.3218(3) 0.9428(3) 0.0169(8) Uani d . . . 1 . .
C C1 0.4252(4) 0.2140(3) 0.2468(3) 0.0139(9) Uani d . . . 1 . .
C C2 0.3025(4) 0.1584(3) 0.2085(3) 0.0145(9) Uani d . . . 1 . .
C C3 0.2828(5) 0.1059(4) 0.1103(3) 0.0196(10) Uani d . . . 1 . .
H H3 0.199024 0.067984 0.082983 0.023000 Uiso calc U . R 1 . .
C C4 0.3860(5) 0.1095(4) 0.0527(4) 0.0233(11) Uani d . . . 1 . .
H H4 0.372475 0.073388 -0.013970 0.028000 Uiso calc U . R 1 . .
C C5 0.5093(5) 0.1653(4) 0.0916(4) 0.0218(10) Uani d . . . 1 . .
H H5 0.579192 0.167157 0.051545 0.026000 Uiso calc U . R 1 . .
C C6 0.5299(4) 0.2187(3) 0.1896(3) 0.0144(9) Uani d . . . 1 . .
C C7 0.1945(4) 0.1514(3) 0.2762(3) 0.0151(9) Uani d . . . 1 . .
H H7A 0.114031 0.141703 0.236597 0.018000 Uiso calc U . R 1 . .
H H7B 0.184632 0.090405 0.306643 0.018000 Uiso calc U . R 1 . .
C C8 0.1287(4) 0.2212(4) 0.4340(3) 0.0166(9) Uani d . . . 1 . .
H H8A 0.149665 0.168102 0.465188 0.020000 Uiso calc U . R 1 . .
H H8B 0.039682 0.193224 0.404585 0.020000 Uiso calc U . R 1 . .
C C9 0.1397(4) 0.3164(4) 0.5114(4) 0.0192(10) Uani d . . . 1 . .
H H9A 0.080293 0.298776 0.562834 0.023000 Uiso calc U . R 1 . .
H H9B 0.227546 0.342199 0.543248 0.023000 Uiso calc U . R 1 . .
C C10 0.1953(5) 0.4205(4) 0.3958(4) 0.0197(10) Uani d . . . 1 . .
H H10A 0.283688 0.447866 0.426653 0.024000 Uiso calc U . R 1 . .
H H10B 0.174895 0.475394 0.367187 0.024000 Uiso calc U . R 1 . .
C C11 0.1877(4) 0.3290(3) 0.3144(3) 0.0161(9) Uani d . . . 1 . .
H H11A 0.101123 0.304310 0.280160 0.019000 Uiso calc U . R 1 . .
H H11B 0.249690 0.349870 0.265482 0.019000 Uiso calc U . R 1 . .
C C12 0.6599(4) 0.2831(4) 0.2344(3) 0.0178(10) Uani d . . . 1 . .
H H12A 0.726008 0.259722 0.196474 0.021000 Uiso calc U . R 1 . .
H H12B 0.670634 0.355941 0.230581 0.021000 Uiso calc U . R 1 . .
C C13 0.6969(4) 0.1735(4) 0.3428(4) 0.0180(10) Uani d . . . 1 . .
H H13A 0.764968 0.162632 0.299416 0.022000 Uiso calc U . R 1 . .
H H13B 0.617421 0.118343 0.317415 0.022000 Uiso calc U . R 1 . .
C C14 0.7338(4) 0.1657(4) 0.4463(4) 0.0193(10) Uani d . . . 1 . .
H H14A 0.661596 0.168423 0.487838 0.023000 Uiso calc U . R 1 . .
H H14B 0.750722 0.098463 0.444558 0.023000 Uiso calc U . R 1 . .
C C15 0.8188(4) 0.3424(4) 0.4919(4) 0.0180(10) Uani d . . . 1 . .
H H15A 0.894037 0.398770 0.523891 0.022000 Uiso calc U . R 1 . .
H H15B 0.745327 0.345910 0.531828 0.022000 Uiso calc U . R 1 . .
C C16 0.7899(4) 0.3567(4) 0.3891(4) 0.0175(10) Uani d . . . 1 . .
H H16A 0.774250 0.424659 0.392983 0.021000 Uiso calc U . R 1 . .
H H16B 0.864592 0.355543 0.349975 0.021000 Uiso calc U . R 1 . .
C C17 1.0216(4) 0.2018(3) 0.7961(3) 0.0145(9) Uani d . . . 1 . .
C C18 0.9354(4) 0.1623(3) 0.7133(3) 0.0135(9) Uani d . . . 1 . .
C C19 0.9638(5) 0.0935(4) 0.6354(3) 0.0202(10) Uani d . . . 1 . .
H H19 0.905214 0.064059 0.579014 0.024000 Uiso calc U . R 1 . .
C C20 1.0782(5) 0.0681(4) 0.6406(4) 0.0196(10) Uani d . . . 1 . .
H H20 1.098002 0.022327 0.586941 0.024000 Uiso calc U . R 1 . .
C C21 1.1640(5) 0.1090(4) 0.7237(4) 0.0190(10) Uani d . . . 1 . .
H H21 1.242044 0.091603 0.726397 0.023000 Uiso calc U . R 1 . .
C C22 1.1349(4) 0.1754(3) 0.8024(3) 0.0144(9) Uani d . . . 1 . .
C C23 0.8167(4) 0.1973(4) 0.7079(3) 0.0171(10) Uani d . . . 1 . .
H H23A 0.834788 0.258316 0.676600 0.021000 Uiso calc U . R 1 . .
H H23B 0.748138 0.141754 0.666315 0.021000 Uiso calc U . R 1 . .
C C24 0.7028(4) 0.1293(4) 0.8429(3) 0.0176(10) Uani d . . . 1 . .
H H24A 0.696752 0.147345 0.915055 0.021000 Uiso calc U . R 1 . .
H H24B 0.752155 0.078449 0.830736 0.021000 Uiso calc U . R 1 . .
C C25 0.5697(4) 0.0804(4) 0.7932(4) 0.0213(10) Uani d . . . 1 . .
H H25A 0.575661 0.054564 0.722105 0.026000 Uiso calc U . R 1 . .
H H25B 0.526538 0.020757 0.822565 0.026000 Uiso calc U . R 1 . .
C C26 0.5568(5) 0.2365(4) 0.7600(4) 0.0250(11) Uani d . . . 1 . .
H H26A 0.504356 0.285273 0.765884 0.030000 Uiso calc U . R 1 . .
H H26B 0.564035 0.211908 0.688946 0.030000 Uiso calc U . R 1 . .
C C27 0.6882(5) 0.2913(4) 0.8103(4) 0.0228(11) Uani d . . . 1 . .
H H27A 0.728620 0.349430 0.778052 0.027000 Uiso calc U . R 1 . .
H H27B 0.679489 0.320450 0.880106 0.027000 Uiso calc U . R 1 . .
C C28 1.2188(4) 0.2151(4) 0.8975(3) 0.0171(10) Uani d . . . 1 . .
H H28A 1.187556 0.169312 0.944524 0.021000 Uiso calc U . R 1 . .
H H28B 1.306981 0.213582 0.884120 0.021000 Uiso calc U . R 1 . .
C C29 1.3049(4) 0.3959(4) 0.8896(3) 0.0175(10) Uani d . . . 1 . .
H H29A 1.266331 0.386412 0.821859 0.021000 Uiso calc U . R 1 . .
H H29B 1.388405 0.381131 0.884300 0.021000 Uiso calc U . R 1 . .
C C30 1.3253(5) 0.5061(4) 0.9418(4) 0.0204(10) Uani d . . . 1 . .
H H30A 1.385977 0.552280 0.906388 0.024000 Uiso calc U . R 1 . .
H H30B 1.243253 0.523249 0.940069 0.024000 Uiso calc U . R 1 . .
C C31 1.2881(5) 0.4566(4) 1.0927(4) 0.0213(10) Uani d . . . 1 . .
H H31A 1.204140 0.470828 1.091357 0.026000 Uiso calc U . R 1 . .
H H31B 1.320900 0.469930 1.162639 0.026000 Uiso calc U . R 1 . .
C C32 1.2714(5) 0.3452(4) 1.0468(3) 0.0196(10) Uani d . . . 1 . .
H H32A 1.354752 0.330325 1.050019 0.024000 Uiso calc U . R 1 . .
H H32B 1.212340 0.300609 1.084584 0.024000 Uiso calc U . R 1 . .

loop_
_atom_site_aniso_label
_atom_site_aniso_U_11
_atom_site_aniso_U_22
_atom_site_aniso_U_33
_atom_site_aniso_U_12
_atom_site_aniso_U_13
_atom_site_aniso_U_23
Bi1 0.01029(8) 0.01150(8) 0.01074(8) 0.00244(6) 0.00077(6) 0.00262(6)
Bi2 0.01348(9) 0.01135(9) 0.01324(9) 0.00330(6) 0.00202(6) 0.00034(6)
I1 0.01639(15) 0.01849(15) 0.01866(15) 0.00173(12) 0.00076(11) 0.00531(12)
I2 0.01800(16) 0.01993(16) 0.03058(18) 0.00486(12) 0.00213(13) 0.00807(13)
I3 0.01954(16) 0.02491(17) 0.03318(19) 0.00485(13) 0.00234(13) 0.01427(14)
I4 0.02100(16) 0.02148(16) 0.01863(16) 0.00302(13) -0.00085(12) 0.00527(12)
O1 0.0158(17) 0.0190(18) 0.0300(19) 0.0050(14) 0.0054(14) 0.0029(15)
O2 0.0135(16) 0.0225(18) 0.0227(18) 0.0052(14) -0.0003(13) 0.0068(14)
O3 0.0154(17) 0.029(2) 0.034(2) 0.0067(15) 0.0048(15) 0.0063(16)
O4 0.0211(18) 0.0178(17) 0.0225(18) -0.0002(14) 0.0001(14) -0.0014(14)
N1 0.0141(19) 0.016(2) 0.017(2) 0.0064(16) -0.0006(15) 0.0048(16)
N2 0.0146(19) 0.017(2) 0.017(2) 0.0048(16) 0.0034(15) 0.0054(16)
N3 0.016(2) 0.0124(19) 0.022(2) 0.0017(16) 0.0032(16) 0.0038(16)
N4 0.0144(19) 0.017(2) 0.017(2) 0.0025(16) 0.0005(15) 0.0021(16)
C1 0.016(2) 0.014(2) 0.011(2) 0.0046(18) 0.0003(17) 0.0025(17)
C2 0.018(2) 0.009(2) 0.018(2) 0.0060(18) -0.0017(18) 0.0027(18)
C3 0.025(3) 0.018(2) 0.016(2) 0.008(2) -0.0028(19) 0.0015(19)
C4 0.032(3) 0.025(3) 0.013(2) 0.010(2) -0.001(2) -0.001(2)
C5 0.024(3) 0.028(3) 0.017(2) 0.013(2) 0.006(2) 0.005(2)
C6 0.019(2) 0.015(2) 0.011(2) 0.0069(19) 0.0013(17) 0.0045(17)
C7 0.014(2) 0.013(2) 0.016(2) 0.0027(18) -0.0063(17) 0.0008(18)
C8 0.010(2) 0.019(2) 0.022(2) 0.0042(18) 0.0025(18) 0.008(2)
C9 0.014(2) 0.022(3) 0.020(2) 0.0039(19) 0.0008(18) 0.002(2)
C10 0.019(2) 0.015(2) 0.024(3) 0.0044(19) 0.0023(19) 0.002(2)
C11 0.014(2) 0.015(2) 0.020(2) 0.0045(18) -0.0007(18) 0.0053(19)
C12 0.016(2) 0.022(2) 0.018(2) 0.0072(19) 0.0067(18) 0.0075(19)
C13 0.016(2) 0.016(2) 0.022(2) 0.0060(19) 0.0018(19) 0.0020(19)
C14 0.013(2) 0.020(2) 0.028(3) 0.0061(19) 0.0027(19) 0.011(2)
C15 0.012(2) 0.020(2) 0.022(2) 0.0051(19) 0.0012(18) 0.0004(19)
C16 0.013(2) 0.017(2) 0.024(3) 0.0035(18) 0.0044(18) 0.008(2)
C17 0.015(2) 0.014(2) 0.015(2) 0.0033(18) 0.0034(17) 0.0034(18)
C18 0.016(2) 0.015(2) 0.011(2) 0.0052(18) 0.0039(17) 0.0024(17)
C19 0.023(3) 0.022(3) 0.013(2) 0.004(2) 0.0001(19) -0.0009(19)
C20 0.019(2) 0.022(3) 0.016(2) 0.007(2) 0.0041(19) -0.0034(19)
C21 0.017(2) 0.019(2) 0.021(3) 0.0089(19) 0.0019(19) -0.001(2)
C22 0.015(2) 0.012(2) 0.014(2) 0.0021(18) -0.0002(17) 0.0008(18)
C23 0.015(2) 0.019(2) 0.017(2) 0.0033(19) 0.0009(18) 0.0051(19)
C24 0.017(2) 0.017(2) 0.018(2) 0.0020(19) 0.0037(18) 0.0038(19)
C25 0.016(2) 0.023(3) 0.022(3) 0.001(2) 0.0054(19) 0.005(2)
C26 0.017(2) 0.028(3) 0.034(3) 0.013(2) 0.004(2) 0.008(2)
C27 0.020(3) 0.018(2) 0.032(3) 0.007(2) 0.004(2) 0.004(2)
C28 0.016(2) 0.018(2) 0.018(2) 0.0058(19) 0.0000(18) 0.0024(19)
C29 0.014(2) 0.020(2) 0.017(2) 0.0035(19) 0.0015(18) 0.0024(19)
C30 0.019(2) 0.017(2) 0.022(3) 0.0003(19) 0.0013(19) 0.002(2)
C31 0.020(2) 0.023(3) 0.016(2) 0.002(2) 0.0004(19) 0.000(2)
C32 0.019(2) 0.022(3) 0.016(2) 0.004(2) -0.0003(19) 0.003(2)

loop_
_atom_type_symbol
_atom_type_description
_atom_type_scat_dispersion_real
_atom_type_scat_dispersion_imag
_atom_type_scat_source
C C 0.0033 0.0016 'International Tables Vol C Tables 4.2.6.8 and 6.1.1.4'
H H 0.0000 0.0000 'International Tables Vol C Tables 4.2.6.8 and 6.1.1.4'
Bi Bi -4.1077 10.2566 'International Tables Vol C Tables 4.2.6.8 and 6.1.1.4'
I I -0.4742 1.8119 'International Tables Vol C Tables 4.2.6.8 and 6.1.1.4'
N N 0.0061 0.0033 'International Tables Vol C Tables 4.2.6.8 and 6.1.1.4'
O O 0.0106 0.0060 'International Tables Vol C Tables 4.2.6.8 and 6.1.1.4'

loop_
_geom_angle_atom_site_label_1
_geom_angle_atom_site_label_2
_geom_angle_atom_site_label_3
_geom_angle_site_symmetry_1
_geom_angle_site_symmetry_3
_geom_angle
_geom_angle_publ_flag
C1 Bi1 N1 . . 72.13(15) ?
C1 Bi1 N2 . . 71.47(14) ?
N1 Bi1 N2 . . 143.44(12) ?
C1 Bi1 I2 . . 92.62(11) ?
N1 Bi1 I2 . . 82.51(8) ?
N2 Bi1 I2 . . 95.82(8) ?
C1 Bi1 I1 . . 89.34(11) ?
N1 Bi1 I1 . . 97.38(8) ?
N2 Bi1 I1 . . 85.53(8) ?
I2 Bi1 I1 . . 177.892(10) ?
C17 Bi2 N3 . . 72.00(15) ?
C17 Bi2 N4 . . 72.41(15) ?
N3 Bi2 N4 . . 144.40(12) ?
C17 Bi2 I3 . . 89.98(11) ?
N3 Bi2 I3 . . 84.89(9) ?
N4 Bi2 I3 . . 96.15(9) ?
C17 Bi2 I4 . . 93.50(11) ?
N3 Bi2 I4 . . 94.58(9) ?
N4 Bi2 I4 . . 86.52(9) ?
I3 Bi2 I4 . . 176.135(11) ?
C10 O1 C9 . . 109.5(3) ?
C15 O2 C14 . . 108.9(3) ?
C25 O3 C26 . . 109.4(4) ?
C31 O4 C30 . . 109.3(4) ?
C7 N1 C8 . . 109.6(4) ?
C7 N1 C11 . . 109.9(3) ?
C8 N1 C11 . . 107.9(3) ?
C7 N1 Bi1 . . 103.5(2) ?
C8 N1 Bi1 . . 117.1(3) ?
C11 N1 Bi1 . . 108.6(3) ?
C16 N2 C13 . . 108.6(3) ?
C16 N2 C12 . . 110.2(4) ?
C13 N2 C12 . . 109.1(4) ?
C16 N2 Bi1 . . 114.3(3) ?
C13 N2 Bi1 . . 113.5(3) ?
C12 N2 Bi1 . . 100.7(3) ?
C27 N3 C23 . . 112.5(4) ?
C27 N3 C24 . . 108.1(4) ?
C23 N3 C24 . . 111.1(4) ?
C27 N3 Bi2 . . 111.5(3) ?
C23 N3 Bi2 . . 104.0(3) ?
C24 N3 Bi2 . . 109.5(3) ?
C32 N4 C28 . . 109.1(4) ?
C32 N4 C29 . . 108.3(4) ?
C28 N4 C29 . . 109.6(4) ?
C32 N4 Bi2 . . 115.2(3) ?
C28 N4 Bi2 . . 101.8(3) ?
C29 N4 Bi2 . . 112.5(3) ?
C2 C1 C6 . . 121.6(4) ?
C2 C1 Bi1 . . 119.6(3) ?
C6 C1 Bi1 . . 118.8(3) ?
C1 C2 C3 . . 119.3(4) ?
C1 C2 C7 . . 118.9(4) ?
C3 C2 C7 . . 121.8(4) ?
C4 C3 C2 . . 119.7(5) ?
C4 C3 H3 . . 120.100000 ?
C2 C3 H3 . . 120.100000 ?
C3 C4 C5 . . 120.8(5) ?
C3 C4 H4 . . 119.600000 ?
C5 C4 H4 . . 119.600000 ?
C4 C5 C6 . . 119.9(4) ?
C4 C5 H5 . . 120.000000 ?
C6 C5 H5 . . 120.000000 ?
C5 C6 C1 . . 118.7(4) ?
C5 C6 C12 . . 122.3(4) ?
C1 C6 C12 . . 119.0(4) ?
N1 C7 C2 . . 112.6(4) ?
N1 C7 H7A . . 109.100000 ?
C2 C7 H7A . . 109.100000 ?
N1 C7 H7B . . 109.100000 ?
C2 C7 H7B . . 109.100000 ?
H7A C7 H7B . . 107.800000 ?
N1 C8 C9 . . 111.2(4) ?
N1 C8 H8A . . 109.400000 ?
C9 C8 H8A . . 109.400000 ?
N1 C8 H8B . . 109.400000 ?
C9 C8 H8B . . 109.400000 ?
H8A C8 H8B . . 108.000000 ?
O1 C9 C8 . . 111.2(4) ?
O1 C9 H9A . . 109.400000 ?
C8 C9 H9A . . 109.400000 ?
O1 C9 H9B . . 109.400000 ?
C8 C9 H9B . . 109.400000 ?
H9A C9 H9B . . 108.000000 ?
O1 C10 C11 . . 112.3(4) ?
O1 C10 H10A . . 109.100000 ?
C11 C10 H10A . . 109.100000 ?
O1 C10 H10B . . 109.100000 ?
C11 C10 H10B . . 109.100000 ?
H10A C10 H10B . . 107.900000 ?
N1 C11 C10 . . 110.7(4) ?
N1 C11 H11A . . 109.500000 ?
C10 C11 H11A . . 109.500000 ?
N1 C11 H11B . . 109.500000 ?
C10 C11 H11B . . 109.500000 ?
H11A C11 H11B . . 108.100000 ?
N2 C12 C6 . . 110.9(4) ?
N2 C12 H12A . . 109.500000 ?
C6 C12 H12A . . 109.500000 ?
N2 C12 H12B . . 109.500000 ?
C6 C12 H12B . . 109.500000 ?
H12A C12 H12B . . 108.100000 ?
N2 C13 C14 . . 112.0(4) ?
N2 C13 H13A . . 109.200000 ?
C14 C13 H13A . . 109.200000 ?
N2 C13 H13B . . 109.200000 ?
C14 C13 H13B . . 109.200000 ?
H13A C13 H13B . . 107.900000 ?
O2 C14 C13 . . 112.2(4) ?
O2 C14 H14A . . 109.200000 ?
C13 C14 H14A . . 109.200000 ?
O2 C14 H14B . . 109.200000 ?
C13 C14 H14B . . 109.200000 ?
H14A C14 H14B . . 107.900000 ?
O2 C15 C16 . . 111.1(4) ?
O2 C15 H15A . . 109.400000 ?
C16 C15 H15A . . 109.400000 ?
O2 C15 H15B . . 109.400000 ?
C16 C15 H15B . . 109.400000 ?
H15A C15 H15B . . 108.000000 ?
N2 C16 C15 . . 111.3(4) ?
N2 C16 H16A . . 109.400000 ?
C15 C16 H16A . . 109.400000 ?
N2 C16 H16B . . 109.400000 ?
C15 C16 H16B . . 109.400000 ?
H16A C16 H16B . . 108.000000 ?
C22 C17 C18 . . 121.7(4) ?
C22 C17 Bi2 . . 119.3(3) ?
C18 C17 Bi2 . . 119.0(3) ?
C17 C18 C19 . . 118.7(4) ?
C17 C18 C23 . . 119.7(4) ?
C19 C18 C23 . . 121.6(4) ?
C20 C19 C18 . . 119.9(4) ?
C20 C19 H19 . . 120.100000 ?
C18 C19 H19 . . 120.100000 ?
C19 C20 C21 . . 120.8(4) ?
C19 C20 H20 . . 119.600000 ?
C21 C20 H20 . . 119.600000 ?
C22 C21 C20 . . 119.7(4) ?
C22 C21 H21 . . 120.100000 ?
C20 C21 H21 . . 120.100000 ?
C21 C22 C17 . . 119.3(4) ?
C21 C22 C28 . . 122.1(4) ?
C17 C22 C28 . . 118.6(4) ?
N3 C23 C18 . . 111.1(4) ?
N3 C23 H23A . . 109.400000 ?
C18 C23 H23A . . 109.400000 ?
N3 C23 H23B . . 109.400000 ?
C18 C23 H23B . . 109.400000 ?
H23A C23 H23B . . 108.000000 ?
N3 C24 C25 . . 113.2(4) ?
N3 C24 H24A . . 108.900000 ?
C25 C24 H24A . . 108.900000 ?
N3 C24 H24B . . 108.900000 ?
C25 C24 H24B . . 108.900000 ?
H24A C24 H24B . . 107.800000 ?
O3 C25 C24 . . 111.8(4) ?
O3 C25 H25A . . 109.300000 ?
C24 C25 H25A . . 109.300000 ?
O3 C25 H25B . . 109.300000 ?
C24 C25 H25B . . 109.300000 ?
H25A C25 H25B . . 107.900000 ?
O3 C26 C27 . . 110.8(4) ?
O3 C26 H26A . . 109.500000 ?
C27 C26 H26A . . 109.500000 ?
O3 C26 H26B . . 109.500000 ?
C27 C26 H26B . . 109.500000 ?
H26A C26 H26B . . 108.100000 ?
N3 C27 C26 . . 113.4(4) ?
N3 C27 H27A . . 108.900000 ?
C26 C27 H27A . . 108.900000 ?
N3 C27 H27B . . 108.900000 ?
C26 C27 H27B . . 108.900000 ?
H27A C27 H27B . . 107.700000 ?
N4 C28 C22 . . 111.8(4) ?
N4 C28 H28A . . 109.200000 ?
C22 C28 H28A . . 109.200000 ?
N4 C28 H28B . . 109.200000 ?
C22 C28 H28B . . 109.200000 ?
H28A C28 H28B . . 107.900000 ?
N4 C29 C30 . . 111.8(4) ?
N4 C29 H29A . . 109.300000 ?
C30 C29 H29A . . 109.300000 ?
N4 C29 H29B . . 109.300000 ?
C30 C29 H29B . . 109.300000 ?
H29A C29 H29B . . 107.900000 ?
O4 C30 C29 . . 112.2(4) ?
O4 C30 H30A . . 109.200000 ?
C29 C30 H30A . . 109.200000 ?
O4 C30 H30B . . 109.200000 ?
C29 C30 H30B . . 109.200000 ?
H30A C30 H30B . . 107.900000 ?
O4 C31 C32 . . 111.5(4) ?
O4 C31 H31A . . 109.300000 ?
C32 C31 H31A . . 109.300000 ?
O4 C31 H31B . . 109.300000 ?
C32 C31 H31B . . 109.300000 ?
H31A C31 H31B . . 108.000000 ?
N4 C32 C31 . . 111.0(4) ?
N4 C32 H32A . . 109.400000 ?
C31 C32 H32A . . 109.400000 ?
N4 C32 H32B . . 109.400000 ?
C31 C32 H32B . . 109.400000 ?
H32A C32 H32B . . 108.000000 ?

loop_
_geom_bond_atom_site_label_1
_geom_bond_atom_site_label_2
_geom_bond_site_symmetry_2
_geom_bond_distance
_geom_bond_publ_flag
Bi1 C1 . 2.209(4) ?
Bi1 N1 . 2.585(4) ?
Bi1 N2 . 2.629(4) ?
Bi1 I2 . 2.9999(4) ?
Bi1 I1 . 3.1287(3) ?
Bi2 C17 . 2.200(4) ?
Bi2 N3 . 2.573(4) ?
Bi2 N4 . 2.602(4) ?
Bi2 I3 . 3.0463(4) ?
Bi2 I4 . 3.0866(4) ?
O1 C10 . 1.415(6) ?
O1 C9 . 1.427(6) ?
O2 C15 . 1.420(6) ?
O2 C14 . 1.421(6) ?
O3 C25 . 1.420(6) ?
O3 C26 . 1.426(6) ?
O4 C31 . 1.420(6) ?
O4 C30 . 1.425(6) ?
N1 C7 . 1.476(6) ?
N1 C8 . 1.485(6) ?
N1 C11 . 1.489(6) ?
N2 C16 . 1.476(6) ?
N2 C13 . 1.483(6) ?
N2 C12 . 1.486(6) ?
N3 C27 . 1.479(6) ?
N3 C23 . 1.480(6) ?
N3 C24 . 1.490(6) ?
N4 C32 . 1.477(6) ?
N4 C28 . 1.483(6) ?
N4 C29 . 1.493(6) ?
C1 C2 . 1.386(6) ?
C1 C6 . 1.396(6) ?
C2 C3 . 1.396(7) ?
C2 C7 . 1.513(6) ?
C3 C4 . 1.388(7) ?
C3 H3 . 0.950000 ?
C4 C5 . 1.394(7) ?
C4 H4 . 0.950000 ?
C5 C6 . 1.396(7) ?
C5 H5 . 0.950000 ?
C6 C12 . 1.502(6) ?
C7 H7A . 0.990000 ?
C7 H7B . 0.990000 ?
C8 C9 . 1.505(7) ?
C8 H8A . 0.990000 ?
C8 H8B . 0.990000 ?
C9 H9A . 0.990000 ?
C9 H9B . 0.990000 ?
C10 C11 . 1.508(6) ?
C10 H10A . 0.990000 ?
C10 H10B . 0.990000 ?
C11 H11A . 0.990000 ?
C11 H11B . 0.990000 ?
C12 H12A . 0.990000 ?
C12 H12B . 0.990000 ?
C13 C14 . 1.508(7) ?
C13 H13A . 0.990000 ?
C13 H13B . 0.990000 ?
C14 H14A . 0.990000 ?
C14 H14B . 0.990000 ?
C15 C16 . 1.510(7) ?
C15 H15A . 0.990000 ?
C15 H15B . 0.990000 ?
C16 H16A . 0.990000 ?
C16 H16B . 0.990000 ?
C17 C22 . 1.390(6) ?
C17 C18 . 1.392(6) ?
C18 C19 . 1.396(6) ?
C18 C23 . 1.509(6) ?
C19 C20 . 1.392(7) ?
C19 H19 . 0.950000 ?
C20 C21 . 1.393(7) ?
C20 H20 . 0.950000 ?
C21 C22 . 1.386(6) ?
C21 H21 . 0.950000 ?
C22 C28 . 1.508(6) ?
C23 H23A . 0.990000 ?
C23 H23B . 0.990000 ?
C24 C25 . 1.513(7) ?
C24 H24A . 0.990000 ?
C24 H24B . 0.990000 ?
C25 H25A . 0.990000 ?
C25 H25B . 0.990000 ?
C26 C27 . 1.512(7) ?
C26 H26A . 0.990000 ?
C26 H26B . 0.990000 ?
C27 H27A . 0.990000 ?
C27 H27B . 0.990000 ?
C28 H28A . 0.990000 ?
C28 H28B . 0.990000 ?
C29 C30 . 1.508(7) ?
C29 H29A . 0.990000 ?
C29 H29B . 0.990000 ?
C30 H30A . 0.990000 ?
C30 H30B . 0.990000 ?
C31 C32 . 1.506(7) ?
C31 H31A . 0.990000 ?
C31 H31B . 0.990000 ?
C32 H32A . 0.990000 ?
C32 H32B . 0.990000 ?

loop_
_geom_torsion_atom_site_label_1
_geom_torsion_atom_site_label_2
_geom_torsion_atom_site_label_3
_geom_torsion_atom_site_label_4
_geom_torsion_site_symmetry_1
_geom_torsion_site_symmetry_2
_geom_torsion_site_symmetry_3
_geom_torsion_site_symmetry_4
_geom_torsion
_geom_torsion_publ_flag
C6 C1 C2 C3 . . . . -0.1(7) ?
Bi1 C1 C2 C3 . . . . -178.5(3) ?
C6 C1 C2 C7 . . . . 176.5(4) ?
Bi1 C1 C2 C7 . . . . -1.8(5) ?
C1 C2 C3 C4 . . . . 0.5(7) ?
C7 C2 C3 C4 . . . . -176.1(4) ?
C2 C3 C4 C5 . . . . -0.4(7) ?
C3 C4 C5 C6 . . . . -0.1(7) ?
C4 C5 C6 C1 . . . . 0.4(7) ?
C4 C5 C6 C12 . . . . -177.8(4) ?
C2 C1 C6 C5 . . . . -0.3(7) ?
Bi1 C1 C6 C5 . . . . 178.0(3) ?
C2 C1 C6 C12 . . . . 178.0(4) ?
Bi1 C1 C6 C12 . . . . -3.7(5) ?
C8 N1 C7 C2 . . . . -163.7(4) ?
C11 N1 C7 C2 . . . . 77.8(4) ?
Bi1 N1 C7 C2 . . . . -38.0(4) ?
C1 C2 C7 N1 . . . . 31.1(6) ?
C3 C2 C7 N1 . . . . -152.3(4) ?
C7 N1 C8 C9 . . . . -175.0(4) ?
C11 N1 C8 C9 . . . . -55.3(5) ?
Bi1 N1 C8 C9 . . . . 67.5(4) ?
C10 O1 C9 C8 . . . . -59.1(5) ?
N1 C8 C9 O1 . . . . 58.9(5) ?
C9 O1 C10 C11 . . . . 59.1(5) ?
C7 N1 C11 C10 . . . . 173.9(4) ?
C8 N1 C11 C10 . . . . 54.3(5) ?
Bi1 N1 C11 C10 . . . . -73.5(4) ?
O1 C10 C11 N1 . . . . -58.0(5) ?
C16 N2 C12 C6 . . . . -166.0(4) ?
C13 N2 C12 C6 . . . . 74.8(4) ?
Bi1 N2 C12 C6 . . . . -44.9(4) ?
C5 C6 C12 N2 . . . . -143.3(4) ?
C1 C6 C12 N2 . . . . 38.4(6) ?
C16 N2 C13 C14 . . . . 51.6(5) ?
C12 N2 C13 C14 . . . . 171.8(4) ?
Bi1 N2 C13 C14 . . . . -76.8(4) ?
C15 O2 C14 C13 . . . . 59.0(5) ?
N2 C13 C14 O2 . . . . -55.7(5) ?
C14 O2 C15 C16 . . . . -60.9(5) ?
C13 N2 C16 C15 . . . . -53.5(5) ?
C12 N2 C16 C15 . . . . -173.1(4) ?
Bi1 N2 C16 C15 . . . . 74.3(4) ?
O2 C15 C16 N2 . . . . 59.9(5) ?
C22 C17 C18 C19 . . . . 0.7(7) ?
Bi2 C17 C18 C19 . . . . 178.1(3) ?
C22 C17 C18 C23 . . . . -177.0(4) ?
Bi2 C17 C18 C23 . . . . 0.4(6) ?
C17 C18 C19 C20 . . . . -1.8(7) ?
C23 C18 C19 C20 . . . . 175.9(4) ?
C18 C19 C20 C21 . . . . 1.3(7) ?
C19 C20 C21 C22 . . . . 0.4(7) ?
C20 C21 C22 C17 . . . . -1.5(7) ?
C20 C21 C22 C28 . . . . 174.9(4) ?
C18 C17 C22 C21 . . . . 1.0(7) ?
Bi2 C17 C22 C21 . . . . -176.5(3) ?
C18 C17 C22 C28 . . . . -175.5(4) ?
Bi2 C17 C22 C28 . . . . 7.1(6) ?
C27 N3 C23 C18 . . . . 159.7(4) ?
C24 N3 C23 C18 . . . . -78.8(5) ?
Bi2 N3 C23 C18 . . . . 38.9(4) ?
C17 C18 C23 N3 . . . . -30.8(6) ?
C19 C18 C23 N3 . . . . 151.6(4) ?
C27 N3 C24 C25 . . . . 49.2(5) ?
C23 N3 C24 C25 . . . . -74.8(5) ?
Bi2 N3 C24 C25 . . . . 170.9(3) ?
C26 O3 C25 C24 . . . . 59.6(5) ?
N3 C24 C25 O3 . . . . -55.6(5) ?
C25 O3 C26 C27 . . . . -60.3(5) ?
C23 N3 C27 C26 . . . . 72.6(5) ?
C24 N3 C27 C26 . . . . -50.5(5) ?
Bi2 N3 C27 C26 . . . . -171.0(3) ?
O3 C26 C27 N3 . . . . 57.8(6) ?
C32 N4 C28 C22 . . . . 163.9(4) ?
C29 N4 C28 C22 . . . . -77.6(5) ?
Bi2 N4 C28 C22 . . . . 41.7(4) ?
C21 C22 C28 N4 . . . . 145.9(4) ?
C17 C22 C28 N4 . . . . -37.7(6) ?
C32 N4 C29 C30 . . . . -52.5(5) ?
C28 N4 C29 C30 . . . . -171.4(4) ?
Bi2 N4 C29 C30 . . . . 76.1(4) ?
C31 O4 C30 C29 . . . . -58.0(5) ?
N4 C29 C30 O4 . . . . 55.5(5) ?
C30 O4 C31 C32 . . . . 60.2(5) ?
C28 N4 C32 C31 . . . . 173.7(4) ?
C29 N4 C32 C31 . . . . 54.4(5) ?
Bi2 N4 C32 C31 . . . . -72.6(4) ?
O4 C31 C32 N4 . . . . -60.1(5) ?
